data_7043339
loop_
_publ_author_name
'Sama, Farasha'
'Dhara, Ashish Kumar'
'Akhtar, Muammad Nadeem'
'Chen, Yan-Cong'
'Tong, Mingliang'
'Shahid, M.'
'Ansari, Istikhar A.'
'Raizada, Mukul'
'Ahmad, Musheer'
'Siddiqi, Zafar A.'

_publ_section_title
;
 Amino alcohols and benzoates-Friends or foes? Tuning nuclearity of Cu(II)
 complexes, structures, magnetism, DFT and TD-DFT studies, and catecholase
 like activities
;
_journal_name_full 'Dalton Trans.'
_journal_paper_doi 10.1039/C7DT01571B
_journal_year 2017
_chemical_formula_moiety 'C30 H48 Cu N2 O10'
_chemical_formula_sum 'C30 H48 Cu N2 O10'
_chemical_formula_weight 660.24
_chemical_name_systematic
;
 ?
;
_space_group_IT_number 14
_symmetry_cell_setting monoclinic
_symmetry_space_group_name_Hall '-P 2yn'
_symmetry_space_group_name_H-M 'P 1 21/n 1'
_atom_sites_solution_hydrogens geom
_atom_sites_solution_primary direct
_atom_sites_solution_secondary difmap
_audit_creation_method SHELXL-97
_audit_update_record
;
2017-04-28 deposited with the CCDC.
2017-06-15 downloaded from the CCDC.
;
_cell_angle_alpha 90
_cell_angle_beta 103.900(19)
_cell_angle_gamma 90
_cell_formula_units_Z 2
_cell_length_a 7.3376(14)
_cell_length_b 21.415(4)
_cell_length_c 10.712(2)
_cell_measurement_reflns_used 999
_cell_measurement_temperature 100(2)
_cell_measurement_theta_max 25.50
_cell_measurement_theta_min 2.0
_cell_volume 1633.9(5)
_computing_cell_refinement 'SAINT 6.45 ( Bruker, 2003)'
_computing_data_collection 'SMART 5.628 (Bruker, 2003)'
_computing_data_reduction 'SAINT 6.45 ( Bruker, 2003)'
_computing_molecular_graphics 'DIAMOND 2.1e'
_computing_structure_refinement 'SHELXL-97 (Sheldrick, 1997)'
_computing_structure_solution SIR-97
_diffrn_ambient_temperature 100(2)
_diffrn_measured_fraction_theta_full 0.984
_diffrn_measured_fraction_theta_max 0.984
_diffrn_measurement_device_type 'BRUKER SMART APEX'
_diffrn_measurement_method /w-scans
_diffrn_radiation_monochromator graphite
_diffrn_radiation_source 'fine-focus sealed tube'
_diffrn_radiation_type MoK\a
_diffrn_radiation_wavelength 0.71073
_diffrn_reflns_av_R_equivalents 0.0754
_diffrn_reflns_av_sigmaI/netI 0.1162
_diffrn_reflns_limit_h_max 7
_diffrn_reflns_limit_h_min -8
_diffrn_reflns_limit_k_max 16
_diffrn_reflns_limit_k_min -25
_diffrn_reflns_limit_l_max 12
_diffrn_reflns_limit_l_min -9
_diffrn_reflns_number 6445
_diffrn_reflns_theta_full 25.00
_diffrn_reflns_theta_max 25.00
_diffrn_reflns_theta_min 3.01
_exptl_absorpt_coefficient_mu 0.724
_exptl_absorpt_correction_T_max 0.8867
_exptl_absorpt_correction_T_min 0.8229
_exptl_absorpt_correction_type multi-scan
_exptl_absorpt_process_details Sadabs
_exptl_crystal_colour Blue
_exptl_crystal_density_diffrn 1.342
_exptl_crystal_density_method 'not measured'
_exptl_crystal_description Block
_exptl_crystal_F_000 702
_exptl_crystal_size_max 0.28
_exptl_crystal_size_mid 0.21
_exptl_crystal_size_min 0.17
_refine_diff_density_max 0.951
_refine_diff_density_min -0.669
_refine_diff_density_rms 0.117
_refine_ls_extinction_method none
_refine_ls_goodness_of_fit_ref 1.084
_refine_ls_hydrogen_treatment mixed
_refine_ls_matrix_type full
_refine_ls_number_parameters 204
_refine_ls_number_reflns 2833
_refine_ls_number_restraints 7
_refine_ls_restrained_S_all 1.085
_refine_ls_R_factor_all 0.1369
_refine_ls_R_factor_gt 0.0706
_refine_ls_shift/su_max 0.001
_refine_ls_shift/su_mean 0.000
_refine_ls_structure_factor_coef Fsqd
_refine_ls_weighting_details 'calc w=1/[\s^2^(Fo^2^)+(0.1713P)^2^+0.5330P] where P=(Fo^2^+2Fc^2^)/3'
_refine_ls_weighting_scheme calc
_refine_ls_wR_factor_gt 0.2066
_refine_ls_wR_factor_ref 0.2335
_reflns_number_gt 1595
_reflns_number_total 2833
_reflns_threshold_expression >2sigma(I)
_cod_data_source_file c7dt01571b2.cif
_cod_data_source_block sg5
_cod_depositor_comments
;
The following automatic conversions were performed:

'_symmetry_cell_setting' value 'Monoclinic' changed to 'monoclinic'
according to
/home/data/users/saulius/crontab/automatic-downloads/rss-feeds/RSC/lib/dictionaries/cif_core.dic
dictionary named 'cif_core.dic' version 2.4.2 from 2011-04-26.

'_exptl_absorpt_correction_type' value 'Multi-Scan' changed to
'multi-scan' according to
/home/data/users/saulius/crontab/automatic-downloads/rss-feeds/RSC/lib/dictionaries/cif_core.dic
dictionary named 'cif_core.dic' version 2.4.2 from 2011-04-26.

Automatic conversion script
Id: cif_fix_values 4973 2017-02-22 13:04:09Z antanas 
;
_cod_original_cell_volume 1634.0(6)
_cod_original_sg_symbol_H-M P21/n
_cod_database_code 7043339

loop_
_symmetry_equiv_pos_as_xyz
'x, y, z'
'-x+1/2, y+1/2, -z+1/2'
'-x, -y, -z'
'x-1/2, -y-1/2, z-1/2'

loop_
_atom_site_label
_atom_site_type_symbol
_atom_site_fract_x
_atom_site_fract_y
_atom_site_fract_z
_atom_site_U_iso_or_equiv
_atom_site_adp_type
_atom_site_occupancy
_atom_site_symmetry_multiplicity
_atom_site_calc_flag
_atom_site_refinement_flags
Cu1 Cu 0.5000 0.5000 0.0000 0.0489(6) Uani 1 2 d SD
O2 O 0.6831(8) 0.5428(3) 0.1553(6) 0.0656(17) Uani 1 1 d D
O4 O 0.5689(8) 0.6378(3) 0.2652(7) 0.080(2) Uani 1 1 d .
O3 O 0.2605(9) 0.6176(3) 0.2234(7) 0.0740(19) Uani 1 1 d .
N1 N 0.4142(9) 0.4315(3) 0.1052(7) 0.0544(18) Uani 1 1 d .
O1 O 0.7331(8) 0.4279(3) 0.0013(6) 0.0667(17) Uani 1 1 d D
C9 C 0.3922(11) 0.6809(4) 0.4043(9) 0.057(2) Uani 1 1 d .
C8 C 0.4062(13) 0.6431(4) 0.2885(9) 0.063(2) Uani 1 1 d .
O5 O 0.7108(10) 0.7137(5) 0.4477(10) 0.112(3) Uani 1 1 d .
H5 H 0.6954 0.7084 0.3701 0.169 Uiso 1 1 calc R
C14 C 0.5394(14) 0.7145(5) 0.4785(10) 0.074(3) Uani 1 1 d .
C13 C 0.5236(16) 0.7469(5) 0.5855(9) 0.079(3) Uani 1 1 d .
H13 H 0.6251 0.7691 0.6340 0.095 Uiso 1 1 calc R
C2 C 0.5881(13) 0.3969(5) 0.1698(10) 0.071(3) Uani 1 1 d .
H2A H 0.6637 0.4231 0.2364 0.085 Uiso 1 1 calc R
H2B H 0.5534 0.3599 0.2109 0.085 Uiso 1 1 calc R
C12 C 0.3560(17) 0.7461(5) 0.6195(10) 0.079(3) Uani 1 1 d .
H12 H 0.3455 0.7667 0.6939 0.094 Uiso 1 1 calc R
C10 C 0.2191(13) 0.6832(4) 0.4401(9) 0.067(2) Uani 1 1 d .
H10 H 0.1150 0.6625 0.3909 0.080 Uiso 1 1 calc R
C11 C 0.2044(15) 0.7161(6) 0.5474(11) 0.082(3) Uani 1 1 d .
H11 H 0.0902 0.7176 0.5707 0.098 Uiso 1 1 calc R
C7 C 0.8189(11) 0.5721(5) 0.0983(10) 0.074(3) Uani 1 1 d D
H7A H 0.8978 0.5405 0.0729 0.088 Uiso 1 1 calc R
H7B H 0.8984 0.5994 0.1605 0.088 Uiso 1 1 calc R
C1 C 0.7023(13) 0.3780(5) 0.0786(11) 0.076(3) Uani 1 1 d D
H1A H 0.8224 0.3621 0.1268 0.091 Uiso 1 1 calc R
H1B H 0.6384 0.3447 0.0240 0.091 Uiso 1 1 calc R
C4 C 0.3235(13) 0.4610(4) 0.2021(9) 0.065(2) Uani 1 1 d .
H4A H 0.2094 0.4818 0.1564 0.078 Uiso 1 1 calc R
H4B H 0.4073 0.4927 0.2484 0.078 Uiso 1 1 calc R
C3 C 0.2769(12) 0.3917(4) 0.0148(10) 0.068(3) Uani 1 1 d .
H3A H 0.3416 0.3566 -0.0122 0.082 Uiso 1 1 calc R
H3B H 0.1851 0.3754 0.0581 0.082 Uiso 1 1 calc R
C5 C 0.2738(18) 0.4157(6) 0.3004(12) 0.096(4) Uani 1 1 d .
H5A H 0.3886 0.4010 0.3581 0.115 Uiso 1 1 calc R
H5B H 0.2087 0.3798 0.2554 0.115 Uiso 1 1 calc R
C6 C 0.148(2) 0.4469(7) 0.3804(15) 0.126(5) Uani 1 1 d D
H6A H 0.0454 0.4687 0.3231 0.151 Uiso 1 1 calc R
H6B H 0.0950 0.4149 0.4251 0.151 Uiso 1 1 calc R
C6A C 0.254(3) 0.4905(11) 0.473(2) 0.232(15) Uani 1 1 d D
H0AA H 0.3359 0.4679 0.5416 0.348 Uiso 1 1 calc R
H0AB H 0.1692 0.5156 0.5075 0.348 Uiso 1 1 calc R
H0AC H 0.3274 0.5170 0.4318 0.348 Uiso 1 1 calc R
H2 H 0.689(10) 0.558(5) 0.230(5) 0.348 Uiso 1 1 d D
H1 H 0.805(12) 0.416(3) -0.047(8) 0.348 Uiso 1 1 d D

loop_
_atom_site_aniso_label
_atom_site_aniso_U_11
_atom_site_aniso_U_22
_atom_site_aniso_U_33
_atom_site_aniso_U_23
_atom_site_aniso_U_13
_atom_site_aniso_U_12
Cu1 0.0441(8) 0.0490(9) 0.0511(9) -0.0026(6) 0.0069(6) 0.0010(6)
O2 0.067(4) 0.069(4) 0.063(4) 0.004(3) 0.018(3) -0.001(3)
O4 0.070(4) 0.088(5) 0.088(5) -0.026(4) 0.031(4) -0.007(4)
O3 0.068(4) 0.084(5) 0.068(4) -0.016(4) 0.012(3) 0.002(3)
N1 0.050(4) 0.055(4) 0.058(4) -0.003(3) 0.012(3) 0.007(3)
O1 0.063(4) 0.062(4) 0.077(5) -0.005(3) 0.020(3) 0.000(3)
C9 0.058(5) 0.047(5) 0.062(5) 0.004(4) 0.009(4) 0.005(4)
C8 0.076(6) 0.051(5) 0.060(6) 0.005(5) 0.015(5) 0.007(5)
O5 0.073(5) 0.136(7) 0.127(7) -0.037(7) 0.022(5) -0.026(5)
C14 0.073(7) 0.068(7) 0.075(7) 0.008(5) 0.006(5) -0.004(5)
C13 0.117(9) 0.059(6) 0.054(6) -0.019(5) 0.008(6) 0.001(6)
C2 0.075(6) 0.061(6) 0.076(7) 0.009(5) 0.017(5) 0.016(5)
C12 0.117(9) 0.060(6) 0.062(7) -0.001(5) 0.029(7) 0.025(6)
C10 0.074(6) 0.066(6) 0.062(6) -0.006(5) 0.020(5) 0.009(5)
C11 0.073(6) 0.098(8) 0.073(7) -0.001(7) 0.013(5) 0.005(6)
C7 0.044(4) 0.093(7) 0.081(7) -0.033(6) 0.007(5) -0.007(5)
C1 0.070(6) 0.065(6) 0.091(8) 0.014(6) 0.018(5) 0.017(5)
C4 0.063(5) 0.067(6) 0.068(6) -0.012(5) 0.020(5) 0.002(5)
C3 0.061(5) 0.065(6) 0.079(7) -0.019(5) 0.019(5) -0.019(5)
C5 0.126(9) 0.085(8) 0.093(9) 0.011(7) 0.056(8) 0.010(7)
C6 0.157(14) 0.149(14) 0.088(10) 0.009(9) 0.062(10) 0.021(11)
C6A 0.22(3) 0.36(5) 0.14(2) -0.03(2) 0.07(2) 0.06(2)

loop_
_atom_type_symbol
_atom_type_description
_atom_type_scat_dispersion_real
_atom_type_scat_dispersion_imag
_atom_type_scat_source
C C 0.0033 0.0016 'International Tables Vol C Tables 4.2.6.8 and 6.1.1.4'
H H 0.0000 0.0000 'International Tables Vol C Tables 4.2.6.8 and 6.1.1.4'
N N 0.0061 0.0033 'International Tables Vol C Tables 4.2.6.8 and 6.1.1.4'
O O 0.0106 0.0060 'International Tables Vol C Tables 4.2.6.8 and 6.1.1.4'
Cu Cu 0.3201 1.2651 'International Tables Vol C Tables 4.2.6.8 and 6.1.1.4'

loop_
_geom_angle_atom_site_label_1
_geom_angle_atom_site_label_2
_geom_angle_atom_site_label_3
_geom_angle
_geom_angle_site_symmetry_1
_geom_angle_site_symmetry_3
N1 Cu1 N1 180.000(1) 3_665 .
N1 Cu1 O2 84.2(3) 3_665 .
N1 Cu1 O2 95.8(3) . .
N1 Cu1 O2 95.8(3) 3_665 3_665
N1 Cu1 O2 84.2(3) . 3_665
O2 Cu1 O2 180.0(3) . 3_665
N1 Cu1 O1 80.9(2) 3_665 3_665
N1 Cu1 O1 99.1(2) . 3_665
O2 Cu1 O1 92.6(2) . 3_665
O2 Cu1 O1 87.4(2) 3_665 3_665
N1 Cu1 O1 99.1(2) 3_665 .
N1 Cu1 O1 80.9(2) . .
O2 Cu1 O1 87.4(2) . .
O2 Cu1 O1 92.6(2) 3_665 .
O1 Cu1 O1 180.000(1) 3_665 .
C7 O2 Cu1 103.5(5) . .
C3 N1 C2 112.8(7) . .
C3 N1 C4 110.3(6) . .
C2 N1 C4 111.1(7) . .
C3 N1 Cu1 107.7(5) . .
C2 N1 Cu1 105.7(5) . .
C4 N1 Cu1 109.1(5) . .
C1 O1 Cu1 106.8(5) . .
C14 C9 C10 117.1(9) . .
C14 C9 C8 123.8(9) . .
C10 C9 C8 119.1(8) . .
O3 C8 O4 124.4(9) . .
O3 C8 C9 118.3(8) . .
O4 C8 C9 117.3(8) . .
C13 C14 O5 118.2(10) . .
C13 C14 C9 122.4(11) . .
O5 C14 C9 119.3(10) . .
C12 C13 C14 118.7(10) . .
C1 C2 N1 112.5(8) . .
C11 C12 C13 121.5(10) . .
C11 C10 C9 120.1(10) . .
C12 C11 C10 120.1(10) . .
O2 C7 C3 109.8(7) . 3_665
O1 C1 C2 112.2(8) . .
N1 C4 C5 115.2(8) . .
C7 C3 N1 110.4(7) 3_665 .
C4 C5 C6 112.2(10) . .
C6A C6 C5 111.4(16) . .

loop_
_geom_bond_atom_site_label_1
_geom_bond_atom_site_label_2
_geom_bond_distance
_geom_bond_site_symmetry_2
Cu1 N1 2.040(7) 3_665
Cu1 N1 2.040(7) .
Cu1 O2 2.083(6) .
Cu1 O2 2.083(6) 3_665
Cu1 O1 2.302(6) 3_665
Cu1 O1 2.302(6) .
O2 C7 1.432(10) .
O4 C8 1.282(10) .
O3 C8 1.252(11) .
N1 C3 1.487(11) .
N1 C2 1.494(11) .
N1 C4 1.501(10) .
O1 C1 1.403(11) .
C9 C14 1.379(13) .
C9 C10 1.413(12) .
C9 C8 1.506(12) .
O5 C14 1.375(12) .
C14 C13 1.368(14) .
C13 C12 1.364(14) .
C2 C1 1.488(13) .
C12 C11 1.355(14) .
C10 C11 1.374(14) .
C7 C3 1.468(14) 3_665
C4 C5 1.538(14) .
C3 C7 1.468(14) 3_665
C5 C6 1.552(15) .
C6 C6A 1.447(17) .

loop_
_geom_torsion_atom_site_label_1
_geom_torsion_atom_site_label_2
_geom_torsion_atom_site_label_3
_geom_torsion_atom_site_label_4
_geom_torsion
_geom_torsion_site_symmetry_1
_geom_torsion_site_symmetry_4
N1 Cu1 O2 C7 -26.5(5) 3_665 .
N1 Cu1 O2 C7 153.5(5) . .
O2 Cu1 O2 C7 -143(100) 3_665 .
O1 Cu1 O2 C7 -107.1(5) 3_665 .
O1 Cu1 O2 C7 72.9(5) . .
N1 Cu1 N1 C3 -17(100) 3_665 .
O2 Cu1 N1 C3 -179.7(5) . .
O2 Cu1 N1 C3 0.3(5) 3_665 .
O1 Cu1 N1 C3 86.7(5) 3_665 .
O1 Cu1 N1 C3 -93.3(5) . .
N1 Cu1 N1 C2 104(100) 3_665 .
O2 Cu1 N1 C2 -58.9(6) . .
O2 Cu1 N1 C2 121.1(6) 3_665 .
O1 Cu1 N1 C2 -152.5(5) 3_665 .
O1 Cu1 N1 C2 27.5(5) . .
N1 Cu1 N1 C4 -136(100) 3_665 .
O2 Cu1 N1 C4 60.6(5) . .
O2 Cu1 N1 C4 -119.4(5) 3_665 .
O1 Cu1 N1 C4 -33.0(5) 3_665 .
O1 Cu1 N1 C4 147.0(5) . .
N1 Cu1 O1 C1 176.2(6) 3_665 .
N1 Cu1 O1 C1 -3.8(6) . .
O2 Cu1 O1 C1 92.5(6) . .
O2 Cu1 O1 C1 -87.5(6) 3_665 .
O1 Cu1 O1 C1 -11(100) 3_665 .
C14 C9 C8 O3 -175.6(9) . .
C10 C9 C8 O3 4.0(12) . .
C14 C9 C8 O4 6.1(13) . .
C10 C9 C8 O4 -174.3(8) . .
C10 C9 C14 C13 2.4(14) . .
C8 C9 C14 C13 -178.0(9) . .
C10 C9 C14 O5 180.0(9) . .
C8 C9 C14 O5 -0.5(15) . .
O5 C14 C13 C12 -177.7(10) . .
C9 C14 C13 C12 -0.2(16) . .
C3 N1 C2 C1 67.1(10) . .
C4 N1 C2 C1 -168.4(8) . .
Cu1 N1 C2 C1 -50.3(9) . .
C14 C13 C12 C11 -2.5(16) . .
C14 C9 C10 C11 -2.2(13) . .
C8 C9 C10 C11 178.1(9) . .
C13 C12 C11 C10 2.6(17) . .
C9 C10 C11 C12 -0.2(15) . .
Cu1 O2 C7 C3 49.4(8) . 3_665
Cu1 O1 C1 C2 -22.0(9) . .
N1 C2 C1 O1 49.6(11) . .
C3 N1 C4 C5 69.4(11) . .
C2 N1 C4 C5 -56.5(11) . .
Cu1 N1 C4 C5 -172.5(7) . .
C2 N1 C3 C7 -143.6(8) . 3_665
C4 N1 C3 C7 91.5(9) . 3_665
Cu1 N1 C3 C7 -27.4(8) . 3_665
N1 C4 C5 C6 -169.3(10) . .
C4 C5 C6 C6A -73.1(19) . .
